data_9000028
loop_
_publ_author_name
'Ramsdell, L. S.'

_publ_section_title
;
 The crystal structure of alpha-SiC, type IV
;
_journal_name_full 'American Mineralogist'
_journal_page_first 431
_journal_page_last 442
_journal_volume 29
_journal_year 1944
_chemical_formula_sum 'C7 Si7'
_chemical_name_common SiC-IV
_space_group_IT_number 160
_symmetry_space_group_name_Hall 'R 3 -2"'
_symmetry_space_group_name_H-M 'R 3 m :H'
_cell_angle_alpha 90
_cell_angle_beta 90
_cell_angle_gamma 120
_cell_formula_units_Z 3
_cell_length_a 3.073
_cell_length_b 3.073
_cell_length_c 52.78
_cell_volume 431.643
_database_code_amcsd 0000031
_exptl_crystal_density_diffrn 3.239
_cod_original_sg_symbol_H-M 'R 3 m'
_cod_original_formula_sum 'Si7 C7'
_cod_database_code 9000028
_amcsd_formula_title SiC-IV

loop_
_space_group_symop_operation_xyz
x,y,z
2/3+x,1/3+y,1/3+z
1/3+x,2/3+y,2/3+z
x,x-y,z
2/3+x,1/3+x-y,1/3+z
1/3+x,2/3+x-y,2/3+z
-y,-x,z
2/3-y,1/3-x,1/3+z
1/3-y,2/3-x,2/3+z
-x+y,y,z
2/3-x+y,1/3+y,1/3+z
1/3-x+y,2/3+y,2/3+z
-y,x-y,z
2/3-y,1/3+x-y,1/3+z
1/3-y,2/3+x-y,2/3+z
-x+y,-x,z
2/3-x+y,1/3-x,1/3+z
1/3-x+y,2/3-x,2/3+z

loop_
_atom_site_label
_atom_site_fract_x
_atom_site_fract_y
_atom_site_fract_z
Si1 0.00000 0.00000 0.00000
Si2 0.00000 0.00000 0.19100
Si3 0.00000 0.00000 0.28600
Si4 0.00000 0.00000 0.42900
Si5 0.00000 0.00000 0.57100
Si6 0.00000 0.00000 0.71400
Si7 0.00000 0.00000 0.81000
C1 0.00000 0.00000 0.03600
C2 0.00000 0.00000 0.22600
C3 0.00000 0.00000 0.32100
C4 0.00000 0.00000 0.46400
C5 0.00000 0.00000 0.60700
C6 0.00000 0.00000 0.75000
C7 0.00000 0.00000 0.84500

loop_
_cod_changelog_entry_id
_cod_changelog_entry_author
_cod_changelog_entry_date
_cod_changelog_entry_text
1
;cod-tools version 3.10.1
Id: cif_fix_AMCSD_atom_labels 10224 2024-08-07 11:09:31Z saulius
;
2024-08-07T19:37:59+03:00
;Changed the following '_atom_site_label' values:
the first duplicated label 'Si'  converted to 'Si1'
duplicated label 'Si' at index 1 converted to 'Si2'
duplicated label 'Si' at index 2 converted to 'Si3'
duplicated label 'Si' at index 3 converted to 'Si4'
duplicated label 'Si' at index 4 converted to 'Si5'
duplicated label 'Si' at index 5 converted to 'Si6'
duplicated label 'Si' at index 6 converted to 'Si7'
the first duplicated label 'C'  converted to 'C1'
duplicated label 'C' at index 8 converted to 'C2'
duplicated label 'C' at index 9 converted to 'C3'
duplicated label 'C' at index 10 converted to 'C4'
duplicated label 'C' at index 11 converted to 'C5'
duplicated label 'C' at index 12 converted to 'C6'
duplicated label 'C' at index 13 converted to 'C7'
;

loop_
_cod_related_entry_id
_cod_related_entry_database
_cod_related_entry_code
1 AMCSD 0000031
